data_1535362
loop_
_publ_author_name
'Hlukhyy, V.'
'Poettgen, R.'

_publ_section_title
;
 The magnesium-rich intermetallics Ir3.30(1) Mg17.96(4) In0.74(4) and Ir3
 Mg17.1(1) In1.9(1)
;
_journal_name_full 'Journal of Solid State Chemistry'
_journal_page_first 79
_journal_page_last 84
_journal_volume 178
_journal_year 2005
_chemical_formula_sum 'In1.9 Ir3 Mg17.1'
_chemical_name_systematic 'Ir3 Mg17.1 In1.9'
_space_group_IT_number 15
_symmetry_space_group_name_Hall '-C 2yc'
_symmetry_space_group_name_H-M 'C 1 2/c 1'
_cell_angle_alpha 90
_cell_angle_beta 105.757
_cell_angle_gamma 90
_cell_formula_units_Z 4
_cell_length_a 9.8339
_cell_length_b 22.114
_cell_length_c 8.4955
_cell_volume 1778.065
_citation_journal_id_ASTM JSSCBI
_cod_data_source_file Hlukhyy_JSSCBI_2005_1669.cif
_cod_data_source_block In1.9Ir3Mg17.1
_cod_database_code 1535362

loop_
_symmetry_equiv_pos_as_xyz
x,y,z
-x,y,-z+1/2
-x,-y,-z
x,-y,z-1/2
x+1/2,y+1/2,z
-x+1/2,y+1/2,-z+1/2
-x+1/2,-y+1/2,-z
x+1/2,-y+1/2,z-1/2

loop_
_atom_site_label
_atom_site_type_symbol
_atom_site_fract_x
_atom_site_fract_y
_atom_site_fract_z
_atom_site_occupancy
_atom_site_U_iso_or_equiv
In5 In 0.0298 0.25247 0.42667 0.148 0.0
In1 In 0 0.375403 0.25 1 0.0
Mg3 Mg 0.25 0.25 0 1 0.0
In8 In 0 0.09743 0.25 0.045 0.0
Mg10 Mg 0.26408 0.17483 0.29686 0.964 0.0
Mg5 Mg 0.42487 0.13397 0.07137 1 0.0
Mg8 Mg 0.27417 0.31441 0.3158 0.975 0.0
In4 In 0 0 0 0.027 0.0
Mg2 Mg 0.26667 0.45234 0.18124 0.955 0.0
Ir2 Ir 0 0.749336 0.25 1 0.0
Mg7 Mg 0 0.51714 0.25 0.97 0.0
Mg9 Mg 0 0.09743 0.25 0.955 0.0
Mg1 Mg 0.29013 0.05923 0.49033 0.988 0.0
In7 In 0.27417 0.31441 0.3158 0.025 0.0
Mg4 Mg 0 0 0 0.973 0.0
Ir1 Ir 0.234233 0.059029 0.151815 1 0.0
Mg6 Mg 0.0298 0.25247 0.42667 0.852 0.0
In2 In 0.29013 0.05923 0.49033 0.012 0.0
In9 In 0.26408 0.17483 0.29686 0.036 0.0
In3 In 0.26667 0.45234 0.18124 0.045 0.0
In10 In 0.43465 0.36199 0.06479 0.137 0.0
Mg11 Mg 0.43465 0.36199 0.06479 0.863 0.0
In6 In 0 0.51714 0.25 0.03 0.0
